data_1571449
loop_
_publ_author_name
'Ishikawa, Soh'
'Yamasumi, Kazuhisa'
'Sugiura, Shinya'
'Sato, Shunsuke'
'Watanabe, Go'
'Koo, Yun Hee'
'Seki, Shu'
'Bando, Yuya'
'Haketa, Yohei'
'Shinokubo, Hiroshi'
'Maeda, Hiromitsu'

_publ_section_title
;
 Norcorroles as antiaromatic &#x3c0;-electronic systems that form
 dimension-controlled assemblies.
;
_journal_issue 20
_journal_name_full 'Chemical science'
_journal_page_first 7603
_journal_page_last 7609
_journal_paper_doi 10.1039/d4sc01633e
_journal_volume 15
_journal_year 2024
_chemical_formula_moiety 'C18 H16 Br2 N2 O3'
_chemical_formula_sum 'C18 H16 Br2 N2 O3'
_chemical_formula_weight 468.15
_space_group_crystal_system orthorhombic
_space_group_IT_number 61
_space_group_name_Hall '-P 2ac 2ab'
_space_group_name_H-M_alt 'P b c a'
_atom_sites_solution_hydrogens geom
_audit_creation_method SHELXL-2014/7
_audit_update_record
;
2024-04-11 deposited with the CCDC.	2024-04-16 downloaded from the CCDC.
;
_cell_angle_alpha 90
_cell_angle_beta 90
_cell_angle_gamma 90
_cell_formula_units_Z 8
_cell_length_a 8.3326(2)
_cell_length_b 12.8054(3)
_cell_length_c 32.7329(8)
_cell_measurement_reflns_used 32477
_cell_measurement_temperature 90(2)
_cell_measurement_theta_max 29.211
_cell_measurement_theta_min 3.128
_cell_volume 3492.67(14)
_computing_cell_refinement 'Rapid Auto(Rigaku)'
_computing_data_collection 'Rapid Auto(Rigaku)'
_computing_data_reduction 'Rapid Auto(Rigaku)'
_computing_molecular_graphics 'CrystalMaker X (CrystalMaker Software Ltd.)'
_computing_publication_material 'Yadokari-XG (K. Wakita, Yadokari-XG, Software for Crystal Structure Analyses, 2001)'
_computing_structure_refinement 'SHELXL-2014/7 (Sheldrick, 2014)'
_computing_structure_solution 'SHELXT (Sheldrick, 2014)'
_diffrn_ambient_temperature 90(2)
_diffrn_detector_area_resol_mean 13.33
_diffrn_measured_fraction_theta_full 0.970
_diffrn_measured_fraction_theta_max 0.970
_diffrn_measurement_device_type 'DECTRIS EIGER X 1M'
_diffrn_measurement_method 'Shutterless \w scans'
_diffrn_radiation_monochromator 'Si(111) Channel Cut'
_diffrn_radiation_type Synchrotron
_diffrn_radiation_wavelength 0.81032
_diffrn_reflns_av_R_equivalents 0.0487
_diffrn_reflns_av_unetI/netI 0.0254
_diffrn_reflns_Laue_measured_fraction_full 0.970
_diffrn_reflns_Laue_measured_fraction_max 0.970
_diffrn_reflns_limit_h_max 10
_diffrn_reflns_limit_h_min -10
_diffrn_reflns_limit_k_max 13
_diffrn_reflns_limit_k_min -15
_diffrn_reflns_limit_l_max 39
_diffrn_reflns_limit_l_min -39
_diffrn_reflns_number 32477
_diffrn_reflns_point_group_measured_fraction_full 0.970
_diffrn_reflns_point_group_measured_fraction_max 0.970
_diffrn_reflns_theta_full 29.091
_diffrn_reflns_theta_max 29.211
_diffrn_reflns_theta_min 3.128
_diffrn_source 'synchrotron radiation SPring-8 BL40XU'
_exptl_absorpt_coefficient_mu 6.459
_exptl_absorpt_correction_T_max 1.000
_exptl_absorpt_correction_T_min 0.751
_exptl_absorpt_correction_type multi-scan
_exptl_absorpt_process_details 'ABSCOR (T.Higashi, 2001)'
_exptl_crystal_colour orange
_exptl_crystal_density_diffrn 1.781
_exptl_crystal_density_meas ?
_exptl_crystal_description prism
_exptl_crystal_F_000 1856
_exptl_crystal_size_max 0.80
_exptl_crystal_size_mid 0.30
_exptl_crystal_size_min 0.30
_refine_diff_density_max 1.755
_refine_diff_density_min -0.745
_refine_diff_density_rms 0.109
_refine_ls_extinction_method none
_refine_ls_goodness_of_fit_ref 1.121
_refine_ls_hydrogen_treatment constr
_refine_ls_matrix_type full
_refine_ls_number_parameters 229
_refine_ls_number_reflns 3101
_refine_ls_number_restraints 0
_refine_ls_restrained_S_all 1.121
_refine_ls_R_factor_all 0.0505
_refine_ls_R_factor_gt 0.0500
_refine_ls_shift/su_max 0.002
_refine_ls_shift/su_mean 0.000
_refine_ls_structure_factor_coef Fsqd
_refine_ls_weighting_details 'w=1/[\s^2^(Fo^2^)+(0.0424P)^2^+20.7615P] where P=(Fo^2^+2Fc^2^)/3'
_refine_ls_weighting_scheme calc
_refine_ls_wR_factor_gt 0.1231
_refine_ls_wR_factor_ref 0.1234
_reflns_Friedel_coverage 0.000
_reflns_number_gt 3050
_reflns_number_total 3101
_reflns_threshold_expression 'I > 2\s(I)'
_cod_data_source_file d4sc01633e2.cif
_cod_data_source_block s2a
_cod_depositor_comments
;
The following automatic conversions were performed:

data item '_exptl_crystal_density_meas' value 'not measured' was
changed to '?' -- the value is perceived as not measured.

Automatic conversion script
Id: cif_fix_values 8170 2020-07-09 18:12:32Z antanas 

 Adding full bibliography for 1571449--1571452.cif.
;
_cod_database_code 1571449
_shelx_shelxl_version_number 2014/7
_shelx_space_group_comment
;
The symmetry employed for this shelxl refinement is uniquely defined
by the following loop, which should always be used as a source of
symmetry information in preference to the above space-group names.
They are only intended as comments.
;
_shelx_estimated_absorpt_t_min 0.079
_shelx_estimated_absorpt_t_max 0.247

loop_
_space_group_symop_operation_xyz
'x, y, z'
'-x+1/2, -y, z+1/2'
'x+1/2, -y+1/2, -z'
'-x, y+1/2, -z+1/2'
'-x, -y, -z'
'x-1/2, y, -z-1/2'
'-x-1/2, y-1/2, z'
'x, -y-1/2, z-1/2'

loop_
_atom_site_label
_atom_site_type_symbol
_atom_site_fract_x
_atom_site_fract_y
_atom_site_fract_z
_atom_site_U_iso_or_equiv
_atom_site_adp_type
_atom_site_occupancy
_atom_site_site_symmetry_order
_atom_site_calc_flag
_atom_site_refinement_flags_posn
_atom_site_refinement_flags_adp
_atom_site_refinement_flags_occupancy
_atom_site_disorder_assembly
_atom_site_disorder_group
C1 C 0.5448(5) 0.9632(3) 0.35441(13) 0.0177(8) Uani 1 1 d . . . . .
C2 C 0.5874(5) 0.9056(3) 0.32065(14) 0.0205(9) Uani 1 1 d . . . . .
H2 H 0.6400 0.9299 0.2967 0.025 Uiso 1 1 calc R U . . .
C3 C 0.5362(5) 0.8028(3) 0.32911(13) 0.0195(9) Uani 1 1 d . . . . .
H3 H 0.5506 0.7442 0.3117 0.023 Uiso 1 1 calc R U . . .
C4 C 0.4616(5) 0.8014(3) 0.36690(13) 0.0167(8) Uani 1 1 d . . . . .
C5 C 0.3889(5) 0.7170(3) 0.38868(12) 0.0153(8) Uani 1 1 d . . . . .
C6 C 0.3851(5) 0.6145(3) 0.36723(13) 0.0152(8) Uani 1 1 d . . . . .
C7 C 0.3185(5) 0.6073(3) 0.32843(13) 0.0150(8) Uani 1 1 d . . . . .
H7 H 0.2718 0.6670 0.3160 0.018 Uiso 1 1 calc R U . . .
C8 C 0.3209(5) 0.5116(3) 0.30787(12) 0.0149(8) Uani 1 1 d . . . . .
C9 C 0.1704(6) 0.5796(4) 0.25226(14) 0.0224(9) Uani 1 1 d . . . . .
H9 H 0.0759 0.5914 0.2695 0.034 Uiso 1 1 calc R U . . .
H9A H 0.1360 0.5606 0.2246 0.034 Uiso 1 1 calc R U . . .
H9B H 0.2350 0.6435 0.2511 0.034 Uiso 1 1 calc R U . . .
C10 C 0.3905(5) 0.4239(3) 0.32581(13) 0.0156(8) Uani 1 1 d . . . . .
C11 C 0.5386(6) 0.3137(3) 0.28354(14) 0.0231(9) Uani 1 1 d . . . . .
H11 H 0.5560 0.3710 0.2642 0.035 Uiso 1 1 calc R U . . .
H11A H 0.5331 0.2474 0.2687 0.035 Uiso 1 1 calc R U . . .
H11B H 0.6276 0.3114 0.3031 0.035 Uiso 1 1 calc R U . . .
C12 C 0.4570(5) 0.4313(3) 0.36485(12) 0.0155(8) Uani 1 1 d . . . . .
C13 C 0.6063(6) 0.3495(3) 0.41780(14) 0.0247(10) Uani 1 1 d . . . . .
H13 H 0.6961 0.3985 0.4155 0.037 Uiso 1 1 calc R U . . .
H13A H 0.6471 0.2804 0.4254 0.037 Uiso 1 1 calc R U . . .
H13B H 0.5316 0.3741 0.4388 0.037 Uiso 1 1 calc R U . . .
C14 C 0.4545(5) 0.5270(3) 0.38561(13) 0.0165(8) Uani 1 1 d . . . . .
H14 H 0.5000 0.5324 0.4121 0.020 Uiso 1 1 calc R U . . .
C15 C 0.3251(5) 0.7269(3) 0.42740(13) 0.0199(9) Uani 1 1 d . . . . .
C16 C 0.2387(6) 0.6508(4) 0.45123(14) 0.0227(9) Uani 1 1 d . . . . .
H16 H 0.2172 0.5806 0.4437 0.027 Uiso 1 1 calc R U . . .
C17 C 0.1939(6) 0.6981(4) 0.48632(14) 0.0258(10) Uani 1 1 d . . . . .
H17 H 0.1349 0.6690 0.5084 0.031 Uiso 1 1 calc R U . . .
C18 C 0.2559(6) 0.8024(4) 0.48263(13) 0.0240(10) Uani 1 1 d . . . . .
N1 N 0.4693(4) 0.9027(3) 0.38197(11) 0.0161(7) Uani 1 1 d . . . . .
H1 H 0.4311 0.9238 0.4056 0.019 Uiso 1 1 calc R U . . .
N2 N 0.3323(5) 0.8218(3) 0.44907(11) 0.0220(8) Uani 1 1 d . . . . .
O1 O 0.2641(4) 0.4971(2) 0.26907(8) 0.0184(6) Uani 1 1 d . . . . .
O2 O 0.3912(3) 0.3305(2) 0.30504(9) 0.0171(6) Uani 1 1 d . . . . .
O3 O 0.5250(4) 0.3428(2) 0.37969(9) 0.0198(6) Uani 1 1 d . . . . .
Br1 Br 0.57823(6) 1.10499(3) 0.36394(2) 0.02361(18) Uani 1 1 d . . . . .
Br2 Br 0.23085(8) 0.90666(4) 0.52248(2) 0.0366(2) Uani 1 1 d . . . . .

loop_
_atom_site_aniso_label
_atom_site_aniso_U_11
_atom_site_aniso_U_22
_atom_site_aniso_U_33
_atom_site_aniso_U_23
_atom_site_aniso_U_13
_atom_site_aniso_U_12
C1 0.020(2) 0.0110(19) 0.022(2) -0.0014(16) -0.0043(17) 0.0004(16)
C2 0.024(2) 0.014(2) 0.024(2) 0.0009(17) 0.0061(18) -0.0011(17)
C3 0.024(2) 0.012(2) 0.022(2) -0.0037(16) 0.0027(18) -0.0003(17)
C4 0.021(2) 0.0072(18) 0.022(2) -0.0044(16) -0.0015(17) 0.0011(16)
C5 0.020(2) 0.0098(18) 0.0157(19) -0.0018(15) -0.0034(16) 0.0011(16)
C6 0.018(2) 0.0087(19) 0.019(2) -0.0027(16) 0.0028(16) -0.0016(16)
C7 0.018(2) 0.0085(18) 0.019(2) 0.0009(15) 0.0008(16) 0.0008(15)
C8 0.0166(19) 0.0130(19) 0.0150(19) -0.0018(15) 0.0000(15) -0.0017(16)
C9 0.025(2) 0.020(2) 0.022(2) 0.0025(18) -0.0057(18) 0.0016(18)
C10 0.018(2) 0.0078(18) 0.021(2) -0.0007(16) 0.0013(16) -0.0040(16)
C11 0.026(2) 0.015(2) 0.029(2) -0.0043(18) 0.0053(19) -0.0004(18)
C12 0.020(2) 0.0084(18) 0.018(2) 0.0012(15) -0.0009(16) -0.0003(16)
C13 0.039(3) 0.015(2) 0.021(2) 0.0016(17) -0.007(2) 0.0041(19)
C14 0.022(2) 0.0125(19) 0.0152(19) 0.0006(16) -0.0011(16) -0.0011(16)
C15 0.028(2) 0.013(2) 0.018(2) -0.0009(16) -0.0013(18) 0.0020(17)
C16 0.027(2) 0.020(2) 0.021(2) 0.0020(18) 0.0016(18) 0.0005(19)
C17 0.035(3) 0.022(2) 0.020(2) 0.0026(18) 0.0024(19) 0.007(2)
C18 0.034(2) 0.022(2) 0.016(2) -0.0049(18) -0.0014(19) 0.009(2)
N1 0.0233(18) 0.0096(16) 0.0153(17) -0.0039(13) -0.0013(14) 0.0022(14)
N2 0.033(2) 0.0156(18) 0.0175(18) -0.0010(14) 0.0002(16) 0.0061(16)
O1 0.0241(15) 0.0139(14) 0.0171(14) -0.0042(12) -0.0047(12) 0.0037(12)
O2 0.0190(14) 0.0096(13) 0.0227(15) -0.0046(11) 0.0004(12) -0.0031(11)
O3 0.0316(17) 0.0087(14) 0.0192(15) 0.0008(11) -0.0045(13) 0.0008(12)
Br1 0.0326(3) 0.0108(2) 0.0274(3) -0.00192(17) -0.00419(19) -0.00422(17)
Br2 0.0648(4) 0.0253(3) 0.0197(3) -0.00465(19) 0.0083(2) 0.0129(2)

loop_
_atom_type_symbol
_atom_type_description
_atom_type_scat_dispersion_real
_atom_type_scat_dispersion_imag
_atom_type_scat_source
C C 0.0045 0.0022 'International Tables Vol C Tables 4.2.6.8 and 6.1.1.4'
H H 0.0000 0.0000 'International Tables Vol C Tables 4.2.6.8 and 6.1.1.4'
Br Br -1.0373 3.0002 'International Tables Vol C Tables 4.2.6.8 and 6.1.1.4'
N N 0.0085 0.0044 'International Tables Vol C Tables 4.2.6.8 and 6.1.1.4'
O O 0.0146 0.0081 'International Tables Vol C Tables 4.2.6.8 and 6.1.1.4'

loop_
_geom_angle_atom_site_label_1
_geom_angle_atom_site_label_2
_geom_angle_atom_site_label_3
_geom_angle
_geom_angle_site_symmetry_1
_geom_angle_site_symmetry_3
_geom_angle_publ_flag
N1 C1 C2 110.5(4) . . ?
N1 C1 Br1 121.3(3) . . ?
C2 C1 Br1 128.2(3) . . ?
C1 C2 C3 105.3(4) . . ?
C1 C2 H2 127.3 . . ?
C3 C2 H2 127.3 . . ?
C4 C3 C2 108.9(4) . . ?
C4 C3 H3 125.6 . . ?
C2 C3 H3 125.6 . . ?
C3 C4 N1 106.5(4) . . ?
C3 C4 C5 130.2(4) . . ?
N1 C4 C5 123.3(4) . . ?
C15 C5 C4 123.5(4) . . ?
C15 C5 C6 120.4(4) . . ?
C4 C5 C6 116.1(4) . . ?
C7 C6 C14 120.4(4) . . ?
C7 C6 C5 119.8(4) . . ?
C14 C6 C5 119.7(4) . . ?
C6 C7 C8 119.5(4) . . ?
C6 C7 H7 120.3 . . ?
C8 C7 H7 120.3 . . ?
O1 C8 C10 115.2(4) . . ?
O1 C8 C7 124.1(4) . . ?
C10 C8 C7 120.6(4) . . ?
O1 C9 H9 109.5 . . ?
O1 C9 H9A 109.5 . . ?
H9 C9 H9A 109.5 . . ?
O1 C9 H9B 109.5 . . ?
H9 C9 H9B 109.5 . . ?
H9A C9 H9B 109.5 . . ?
O2 C10 C8 119.6(4) . . ?
O2 C10 C12 120.6(4) . . ?
C8 C10 C12 119.8(4) . . ?
O2 C11 H11 109.5 . . ?
O2 C11 H11A 109.5 . . ?
H11 C11 H11A 109.5 . . ?
O2 C11 H11B 109.5 . . ?
H11 C11 H11B 109.5 . . ?
H11A C11 H11B 109.5 . . ?
O3 C12 C10 115.9(4) . . ?
O3 C12 C14 124.3(4) . . ?
C10 C12 C14 119.8(4) . . ?
O3 C13 H13 109.5 . . ?
O3 C13 H13A 109.5 . . ?
H13 C13 H13A 109.5 . . ?
O3 C13 H13B 109.5 . . ?
H13 C13 H13B 109.5 . . ?
H13A C13 H13B 109.5 . . ?
C6 C14 C12 119.9(4) . . ?
C6 C14 H14 120.0 . . ?
C12 C14 H14 120.0 . . ?
C5 C15 N2 121.7(4) . . ?
C5 C15 C16 128.9(4) . . ?
N2 C15 C16 109.4(4) . . ?
C17 C16 C15 107.2(4) . . ?
C17 C16 H16 126.4 . . ?
C15 C16 H16 126.4 . . ?
C16 C17 C18 104.2(4) . . ?
C16 C17 H17 127.9 . . ?
C18 C17 H17 127.9 . . ?
N2 C18 C17 115.3(4) . . ?
N2 C18 Br2 120.5(4) . . ?
C17 C18 Br2 124.2(3) . . ?
C1 N1 C4 108.7(3) . . ?
C1 N1 H1 125.6 . . ?
C4 N1 H1 125.6 . . ?
C18 N2 C15 103.9(4) . . ?
C8 O1 C9 116.6(3) . . ?
C10 O2 C11 112.1(3) . . ?
C12 O3 C13 117.5(3) . . ?

loop_
_geom_bond_atom_site_label_1
_geom_bond_atom_site_label_2
_geom_bond_distance
_geom_bond_site_symmetry_2
_geom_bond_publ_flag
C1 N1 1.345(6) . ?
C1 C2 1.375(6) . ?
C1 Br1 1.863(4) . ?
C2 C3 1.411(6) . ?
C2 H2 0.9500 . ?
C3 C4 1.385(6) . ?
C3 H3 0.9500 . ?
C4 N1 1.389(5) . ?
C4 C5 1.430(6) . ?
C5 C15 1.380(6) . ?
C5 C6 1.489(5) . ?
C6 C7 1.389(6) . ?
C6 C14 1.397(6) . ?
C7 C8 1.399(6) . ?
C7 H7 0.9500 . ?
C8 O1 1.368(5) . ?
C8 C10 1.394(6) . ?
C9 O1 1.424(5) . ?
C9 H9 0.9800 . ?
C9 H9A 0.9800 . ?
C9 H9B 0.9800 . ?
C10 O2 1.376(5) . ?
C10 C12 1.396(6) . ?
C11 O2 1.431(5) . ?
C11 H11 0.9800 . ?
C11 H11A 0.9800 . ?
C11 H11B 0.9800 . ?
C12 O3 1.357(5) . ?
C12 C14 1.401(6) . ?
C13 O3 1.422(5) . ?
C13 H13 0.9800 . ?
C13 H13A 0.9800 . ?
C13 H13B 0.9800 . ?
C14 H14 0.9500 . ?
C15 N2 1.409(6) . ?
C15 C16 1.440(6) . ?
C16 C17 1.351(7) . ?
C16 H16 0.9500 . ?
C17 C18 1.438(7) . ?
C17 H17 0.9500 . ?
C18 N2 1.294(6) . ?
C18 Br2 1.878(4) . ?
N1 H1 0.8800 . ?

loop_
_geom_torsion_atom_site_label_1
_geom_torsion_atom_site_label_2
_geom_torsion_atom_site_label_3
_geom_torsion_atom_site_label_4
_geom_torsion
_geom_torsion_site_symmetry_1
_geom_torsion_site_symmetry_2
_geom_torsion_site_symmetry_3
_geom_torsion_site_symmetry_4
_geom_torsion_publ_flag
N1 C1 C2 C3 -1.2(5) . . . . ?
Br1 C1 C2 C3 179.4(3) . . . . ?
C1 C2 C3 C4 1.4(5) . . . . ?
C2 C3 C4 N1 -1.0(5) . . . . ?
C2 C3 C4 C5 179.4(4) . . . . ?
C3 C4 C5 C15 176.8(5) . . . . ?
N1 C4 C5 C15 -2.7(7) . . . . ?
C3 C4 C5 C6 -3.0(7) . . . . ?
N1 C4 C5 C6 177.5(4) . . . . ?
C15 C5 C6 C7 126.0(5) . . . . ?
C4 C5 C6 C7 -54.1(6) . . . . ?
C15 C5 C6 C14 -56.6(6) . . . . ?
C4 C5 C6 C14 123.3(4) . . . . ?
C14 C6 C7 C8 0.2(6) . . . . ?
C5 C6 C7 C8 177.6(4) . . . . ?
C6 C7 C8 O1 -177.5(4) . . . . ?
C6 C7 C8 C10 -0.6(6) . . . . ?
O1 C8 C10 O2 -2.9(6) . . . . ?
C7 C8 C10 O2 179.9(4) . . . . ?
O1 C8 C10 C12 177.9(4) . . . . ?
C7 C8 C10 C12 0.7(6) . . . . ?
O2 C10 C12 O3 2.0(6) . . . . ?
C8 C10 C12 O3 -178.8(4) . . . . ?
O2 C10 C12 C14 -179.7(4) . . . . ?
C8 C10 C12 C14 -0.5(6) . . . . ?
C7 C6 C14 C12 0.0(6) . . . . ?
C5 C6 C14 C12 -177.5(4) . . . . ?
O3 C12 C14 C6 178.3(4) . . . . ?
C10 C12 C14 C6 0.2(6) . . . . ?
C4 C5 C15 N2 -2.2(7) . . . . ?
C6 C5 C15 N2 177.6(4) . . . . ?
C4 C5 C15 C16 174.8(4) . . . . ?
C6 C5 C15 C16 -5.3(7) . . . . ?
C5 C15 C16 C17 -177.1(5) . . . . ?
N2 C15 C16 C17 0.2(5) . . . . ?
C15 C16 C17 C18 -0.2(5) . . . . ?
C16 C17 C18 N2 0.1(6) . . . . ?
C16 C17 C18 Br2 179.8(4) . . . . ?
C2 C1 N1 C4 0.6(5) . . . . ?
Br1 C1 N1 C4 -179.9(3) . . . . ?
C3 C4 N1 C1 0.3(5) . . . . ?
C5 C4 N1 C1 179.9(4) . . . . ?
C17 C18 N2 C15 0.0(5) . . . . ?
Br2 C18 N2 C15 -179.7(3) . . . . ?
C5 C15 N2 C18 177.5(4) . . . . ?
C16 C15 N2 C18 -0.1(5) . . . . ?
C10 C8 O1 C9 170.5(4) . . . . ?
C7 C8 O1 C9 -12.4(6) . . . . ?
C8 C10 O2 C11 96.0(5) . . . . ?
C12 C10 O2 C11 -84.8(5) . . . . ?
C10 C12 O3 C13 174.7(4) . . . . ?
C14 C12 O3 C13 -3.5(6) . . . . ?
